data_1519087
loop_
_publ_author_name
'Damsgaard, Anders'
'Hazell, Rita'
'Bols, Mikael'

_publ_section_title
;
 Synthesis of Hydroxypiperidinecarboxylic Acids from
 Pyridinedicarboxylates
;
_journal_name_full 'Acta Chemica Scandinavica'
_journal_page_first 521
_journal_page_last 527
_journal_volume 53
_journal_year 1999
_chemical_formula_sum 'C15 H13 N O5'
_chemical_formula_weight 287.2
_space_group_IT_number 56
_symmetry_cell_setting orthorhombic
_symmetry_Int_Tables_number 56
_symmetry_space_group_name_Hall '-P 2ab 2ac'
_symmetry_space_group_name_H-M 'P c c n'
_cell_angle_alpha 90
_cell_angle_beta 90
_cell_angle_gamma 90
_cell_formula_units_Z 8
_cell_length_a 25.3676(8)
_cell_length_b 10.1589(9)
_cell_length_c 12.018(2)
_cell_volume 3097.1(6)
_diffrn_ambient_temperature 120
_diffrn_radiation_probe x-ray
_diffrn_radiation_type MoK\a
_diffrn_radiation_wavelength 0.71069
_exptl_absorpt_coefficient_mu 0.103
_exptl_crystal_density_diffrn 1.36
_refine_ls_number_parameters 109
_refine_ls_number_reflns 1152
_refine_ls_R_factor_gt 0.066
_refine_ls_wR_factor_gt 0.076
_cod_data_source_file Acta-Chem-Scand-1999-53-521-527-4.cif
_cod_data_source_block 13
_cod_depositor_comments
;
No atomic coordinates in the paper.
They ware deposited at CSD.
A dummy atom makes illusion

 The dummy atom was replaced by unknown values. This is the
 standard way of marking entries in the COD that do not contain
 coordinates.

 Antanas Vaitkus,
 2016-12-06
;
_cod_database_code 1519087

loop_
_symmetry_equiv_pos_site_id
_symmetry_equiv_pos_as_xyz
1 x,y,z
2 1/2-x,1/2-y,z
3 1/2+x,-y,1/2-z
4 -x,1/2+y,1/2-z
5 -x,-y,-z
6 1/2+x,1/2+y,-z
7 1/2-x,y,1/2+z
8 x,1/2-y,1/2+z

loop_
_atom_site_label
_atom_site_type_symbol
_atom_site_fract_x
_atom_site_fract_y
_atom_site_fract_z
_atom_site_U_iso_or_equiv
_atom_site_calc_flag
? ? ? ? ? ? ?
